data_7706153
loop_
_publ_author_name
'Kiriukhina, Galina V.'
'Yakubovich, Olga V.'
'Shvanskaya, Larisa V.'
'Ovchenkov, Yevgeniy A.'
'Volkov, Anatoly S.'
'Dimitrova, Olga V.'
'Simonov, Sergey V.'
'Vasiliev, Alexander N.'

_publ_section_title
;
 Crystal structure and thermodynamic properties of dinickel diphosphate
 dihydrate
 Ni<sub>2</sub>(H<sub>2</sub>O)<sub>2</sub>[P<sub>2</sub>O<sub>7</sub>].
;
_journal_issue 47
_journal_name_full 'Dalton transactions (Cambridge, England : 2003)'
_journal_page_first 17368
_journal_page_last 17374
_journal_paper_doi 10.1039/d0dt03505j
_journal_volume 49
_journal_year 2020
_chemical_formula_moiety 'Ni2 P2 O7,(H2O)2'
_chemical_formula_sum 'H4 Ni2 O9 P2'
_chemical_formula_weight 327.39
_chemical_name_common 'nickel diphosphate hydrate'
_chemical_name_systematic 'dinickel diphosphate dihydrate'
_space_group_crystal_system monoclinic
_space_group_IT_number 14
_space_group_name_Hall '-P 2yn'
_space_group_name_H-M_alt 'P 1 21/n 1'
_atom_sites_solution_hydrogens difmap
_audit_creation_method SHELXL-2014/7
_cell_angle_alpha 90
_cell_angle_beta 94.507(2)
_cell_angle_gamma 90
_cell_formula_units_Z 4
_cell_length_a 6.25170(10)
_cell_length_b 13.7892(3)
_cell_length_c 7.2894(2)
_cell_measurement_reflns_used 4732
_cell_measurement_temperature 164(2)
_cell_measurement_theta_max 32.3990
_cell_measurement_theta_min 3.1610
_cell_volume 626.45(2)
_computing_cell_refinement 'CrysAlisPro 1.171.40.67a (Rigaku OD, 2019)'
_computing_data_collection 'CrysAlisPro 1.171.40.67a (Rigaku OD, 2019)'
_computing_data_reduction 'CrysAlisPro 1.171.40.67a (Rigaku OD, 2019)'
_computing_molecular_graphics 'DIAMOND (Brandenburg, 2006)'
_computing_structure_refinement 'SHELXL-2014/7 (Sheldrick, 2014)'
_computing_structure_solution 'SHELXS (Sheldrick, 2015)'
_diffrn_ambient_temperature 164(2)
_diffrn_detector_area_resol_mean 5.2283
_diffrn_measured_fraction_theta_full 0.999
_diffrn_measured_fraction_theta_max 0.999
_diffrn_measurement_device_type 'Xcalibur, AtlasS2, Gemini'
_diffrn_measurement_method '\w scans'
_diffrn_radiation_type MoK\a
_diffrn_radiation_wavelength 0.71073
_diffrn_reflns_av_R_equivalents 0.0177
_diffrn_reflns_av_unetI/netI 0.0185
_diffrn_reflns_Laue_measured_fraction_full 0.999
_diffrn_reflns_Laue_measured_fraction_max 0.999
_diffrn_reflns_limit_h_max 8
_diffrn_reflns_limit_h_min -8
_diffrn_reflns_limit_k_max 19
_diffrn_reflns_limit_k_min -19
_diffrn_reflns_limit_l_max 10
_diffrn_reflns_limit_l_min -10
_diffrn_reflns_number 6852
_diffrn_reflns_point_group_measured_fraction_full 0.999
_diffrn_reflns_point_group_measured_fraction_max 0.999
_diffrn_reflns_theta_full 25.242
_diffrn_reflns_theta_max 29.991
_diffrn_reflns_theta_min 2.954
_diffrn_source 'Enhance (Mo) X-ray Source'
_exptl_absorpt_coefficient_mu 6.548
_exptl_absorpt_correction_T_max 0.957
_exptl_absorpt_correction_T_min 0.886
_exptl_absorpt_correction_type analytical
_exptl_absorpt_process_details
;
CrysAlisPro 1.171.40.67a (Rigaku Oxford Diffraction, 2019)
Analytical numeric absorption correction using a multifaceted crystal
model based on expressions derived by R.C. Clark & J.S. Reid.
(Clark, R. C. & Reid, J. S. (1995). Acta Cryst. A51, 887-897)
Empirical absorption correction using spherical harmonics,
 implemented in SCALE3 ABSPACK scaling algorithm.
;
_exptl_crystal_colour 'pale green'
_exptl_crystal_density_diffrn 3.471
_exptl_crystal_density_meas ?
_exptl_crystal_description flattened
_exptl_crystal_F_000 648
_exptl_crystal_size_max 0.100
_exptl_crystal_size_mid 0.080
_exptl_crystal_size_min 0.029
_refine_diff_density_max 0.559
_refine_diff_density_min -0.394
_refine_diff_density_rms 0.091
_refine_ls_extinction_coef 0.0016(3)
_refine_ls_extinction_expression Fc^*^=kFc[1+0.001xFc^2^\l^3^/sin(2\q)]^-1/4^
_refine_ls_extinction_method 'SHELXL-2014/7 (Sheldrick 2014'
_refine_ls_goodness_of_fit_ref 1.125
_refine_ls_hydrogen_treatment refall
_refine_ls_matrix_type full
_refine_ls_number_parameters 135
_refine_ls_number_reflns 1822
_refine_ls_number_restraints 0
_refine_ls_restrained_S_all 1.125
_refine_ls_R_factor_all 0.0191
_refine_ls_R_factor_gt 0.0160
_refine_ls_shift/su_max 0.001
_refine_ls_shift/su_mean 0.000
_refine_ls_structure_factor_coef Fsqd
_refine_ls_weighting_details 'w=1/[\s^2^(Fo^2^)+(0.0157P)^2^+0.3800P] where P=(Fo^2^+2Fc^2^)/3'
_refine_ls_weighting_scheme calc
_refine_ls_wR_factor_gt 0.0383
_refine_ls_wR_factor_ref 0.0389
_reflns_Friedel_coverage 0.000
_reflns_number_gt 1700
_reflns_number_total 1822
_reflns_threshold_expression 'I > 2\s(I)'
_cod_data_source_file d0dt03505j1.cif
_cod_data_source_block shelx
_cod_depositor_comments
;
The following automatic conversions were performed:

data item '_exptl_crystal_density_meas' value 'not measured' was
changed to '?' -- the value is perceived as not measured.

Automatic conversion script
Id: cif_fix_values 7556 2019-12-06 15:28:31Z antanas 
;
_cod_original_sg_symbol_H-M 'P 21/n'
_cod_database_code 7706153
_shelx_shelxl_version_number 2014/7
_shelx_space_group_comment
;
The symmetry employed for this shelxl refinement is uniquely defined
by the following loop, which should always be used as a source of
symmetry information in preference to the above space-group names.
They are only intended as comments.
;
_shelx_estimated_absorpt_t_min 0.560
_shelx_estimated_absorpt_t_max 0.833

loop_
_space_group_symop_operation_xyz
'x, y, z'
'-x+1/2, y+1/2, -z+1/2'
'-x, -y, -z'
'x-1/2, -y-1/2, z-1/2'

loop_
_atom_site_label
_atom_site_type_symbol
_atom_site_fract_x
_atom_site_fract_y
_atom_site_fract_z
_atom_site_U_iso_or_equiv
_atom_site_adp_type
_atom_site_occupancy
_atom_site_site_symmetry_order
_atom_site_calc_flag
_atom_site_refinement_flags_posn
_atom_site_refinement_flags_adp
_atom_site_refinement_flags_occupancy
_atom_site_disorder_assembly
_atom_site_disorder_group
Ni1 Ni 0.26753(3) 0.11435(2) 0.58497(3) 0.00381(6) Uani 1 1 d . . . . .
Ni2 Ni 0.04756(3) 0.24996(2) 0.85186(3) 0.00391(6) Uani 1 1 d . . . . .
P2 P 0.26032(7) 0.41674(3) 0.14949(6) 0.00345(9) Uani 1 1 d . . . . .
P1 P 0.06421(7) 0.31199(3) 0.43021(6) 0.00348(9) Uani 1 1 d . . . . .
O1 O 0.16688(18) 0.40781(8) 0.34815(15) 0.0044(2) Uani 1 1 d . . . . .
O2 O -0.14062(18) 0.29078(9) 0.30787(16) 0.0053(2) Uani 1 1 d . . . . .
O3 O 0.22883(18) 0.23073(9) 0.40779(16) 0.0055(2) Uani 1 1 d . . . . .
O4 O 0.19582(18) 0.02255(8) 0.37492(16) 0.0057(2) Uani 1 1 d . . . . .
O5 O 0.08545(18) 0.37282(8) 0.01641(16) 0.0051(2) Uani 1 1 d . . . . .
O6 O 0.02929(19) 0.33884(8) 0.62560(15) 0.0057(2) Uani 1 1 d . . . . .
O7 O 0.46539(18) 0.35650(9) 0.16058(16) 0.0052(2) Uani 1 1 d . . . . .
O8 O 0.2576(2) 0.00567(9) 0.77691(17) 0.0084(2) Uani 1 1 d . . . . .
O9 O 0.0632(2) 0.14883(10) 1.06083(18) 0.0090(2) Uani 1 1 d . . . . .
H1 H 0.343(5) -0.040(2) 0.802(4) 0.037(8) Uiso 1 1 d . . . . .
H2 H 0.137(5) -0.020(2) 0.772(4) 0.048(9) Uiso 1 1 d . . . . .
H3 H 0.084(6) 0.170(3) 1.166(5) 0.070(12) Uiso 1 1 d . . . . .
H4 H 0.160(7) 0.111(3) 1.039(6) 0.094(16) Uiso 1 1 d . . . . .

loop_
_atom_site_aniso_label
_atom_site_aniso_U_11
_atom_site_aniso_U_22
_atom_site_aniso_U_33
_atom_site_aniso_U_23
_atom_site_aniso_U_13
_atom_site_aniso_U_12
Ni1 0.00336(10) 0.00409(10) 0.00397(10) -0.00010(7) 0.00028(7) 0.00005(7)
Ni2 0.00333(10) 0.00437(10) 0.00405(10) -0.00039(7) 0.00031(7) -0.00011(8)
P2 0.00290(18) 0.00368(18) 0.00376(18) 0.00017(14) 0.00012(14) -0.00017(14)
P1 0.00317(18) 0.00370(19) 0.00356(18) 0.00034(14) 0.00030(14) 0.00004(14)
O1 0.0045(5) 0.0046(5) 0.0042(5) 0.0002(4) 0.0014(4) -0.0004(4)
O2 0.0036(5) 0.0061(5) 0.0059(5) 0.0008(4) -0.0008(4) -0.0012(4)
O3 0.0041(5) 0.0045(5) 0.0080(6) 0.0015(4) 0.0012(4) 0.0013(4)
O4 0.0064(5) 0.0045(5) 0.0061(5) -0.0009(4) -0.0006(4) 0.0003(4)
O5 0.0046(5) 0.0055(5) 0.0053(5) -0.0012(4) -0.0004(4) -0.0012(4)
O6 0.0078(5) 0.0056(5) 0.0038(5) -0.0001(4) 0.0002(4) 0.0002(4)
O7 0.0041(5) 0.0049(5) 0.0067(5) 0.0011(4) 0.0010(4) 0.0008(4)
O8 0.0075(6) 0.0070(6) 0.0107(6) 0.0023(5) 0.0001(5) 0.0007(5)
O9 0.0083(6) 0.0119(6) 0.0068(6) 0.0020(5) -0.0001(5) -0.0001(5)

loop_
_atom_type_symbol
_atom_type_description
_atom_type_scat_dispersion_real
_atom_type_scat_dispersion_imag
_atom_type_scat_source
H H 0.0000 0.0000 'International Tables Vol C Tables 4.2.6.8 and 6.1.1.4'
O O 0.0106 0.0060 'International Tables Vol C Tables 4.2.6.8 and 6.1.1.4'
P P 0.1023 0.0942 'International Tables Vol C Tables 4.2.6.8 and 6.1.1.4'
Ni Ni 0.3393 1.1124 'International Tables Vol C Tables 4.2.6.8 and 6.1.1.4'

loop_
_geom_angle_atom_site_label_1
_geom_angle_atom_site_label_2
_geom_angle_atom_site_label_3
_geom_angle
_geom_angle_site_symmetry_1
_geom_angle_site_symmetry_3
_geom_angle_publ_flag
O4 Ni1 O7 99.98(5) . 4_566 ?
O4 Ni1 O8 92.44(5) . . ?
O7 Ni1 O8 83.23(5) 4_566 . ?
O4 Ni1 O3 90.28(5) . . ?
O7 Ni1 O3 87.16(5) 4_566 . ?
O8 Ni1 O3 170.33(5) . . ?
O4 Ni1 O5 91.75(5) . 4_666 ?
O7 Ni1 O5 163.71(5) 4_566 4_666 ?
O8 Ni1 O5 107.71(5) . 4_666 ?
O3 Ni1 O5 81.47(4) . 4_666 ?
O4 Ni1 O2 177.19(5) . 4_666 ?
O7 Ni1 O2 82.72(4) 4_566 4_666 ?
O8 Ni1 O2 87.09(5) . 4_666 ?
O3 Ni1 O2 90.64(5) . 4_666 ?
O5 Ni1 O2 85.76(4) 4_666 4_666 ?
O6 Ni2 O7 83.48(5) . 4_566 ?
O6 Ni2 O9 174.14(5) . . ?
O7 Ni2 O9 90.74(5) 4_566 . ?
O6 Ni2 O2 91.78(5) . 4_666 ?
O7 Ni2 O2 83.69(5) 4_566 4_666 ?
O9 Ni2 O2 86.59(5) . 4_666 ?
O6 Ni2 O5 88.49(5) . 1_556 ?
O7 Ni2 O5 169.02(5) 4_566 1_556 ?
O9 Ni2 O5 97.37(5) . 1_556 ?
O2 Ni2 O5 104.10(5) 4_666 1_556 ?
O6 Ni2 O3 95.01(5) . 4_566 ?
O7 Ni2 O3 91.84(5) 4_566 4_566 ?
O9 Ni2 O3 86.12(5) . 4_566 ?
O2 Ni2 O3 171.40(5) 4_666 4_566 ?
O5 Ni2 O3 81.38(5) 1_556 4_566 ?
O4 P2 O7 112.09(7) 2 . ?
O4 P2 O5 116.05(7) 2 . ?
O7 P2 O5 111.98(7) . . ?
O4 P2 O1 105.34(7) 2 . ?
O7 P2 O1 105.90(6) . . ?
O5 P2 O1 104.41(6) . . ?
O6 P1 O2 114.95(7) . . ?
O6 P1 O3 115.33(7) . . ?
O2 P1 O3 109.57(7) . . ?
O6 P1 O1 104.03(6) . . ?
O2 P1 O1 106.33(6) . . ?
O3 P1 O1 105.63(6) . . ?
P1 O1 P2 125.65(7) . . ?
P1 O2 Ni2 135.58(7) . 4_565 ?
P1 O2 Ni1 119.37(7) . 4_565 ?
Ni2 O2 Ni1 94.81(5) 4_565 4_565 ?
P1 O3 Ni1 123.14(7) . . ?
P1 O3 Ni2 125.87(7) . 4_665 ?
Ni1 O3 Ni2 98.93(5) . 4_665 ?
P2 O4 Ni1 132.22(7) 2_545 . ?
P2 O5 Ni2 137.11(7) . 1_554 ?
P2 O5 Ni1 117.38(7) . 4_565 ?
Ni2 O5 Ni1 98.01(5) 1_554 4_565 ?
P1 O6 Ni2 127.69(7) . . ?
P2 O7 Ni1 131.92(7) . 4_665 ?
P2 O7 Ni2 125.99(7) . 4_665 ?
Ni1 O7 Ni2 97.80(5) 4_665 4_665 ?
Ni1 O8 H1 130.2(19) . . ?
Ni1 O8 H2 111(2) . . ?
H1 O8 H2 104(3) . . ?
Ni2 O9 H3 117(3) . . ?
Ni2 O9 H4 106(3) . . ?
H3 O9 H4 110(3) . . ?

loop_
_geom_bond_atom_site_label_1
_geom_bond_atom_site_label_2
_geom_bond_distance
_geom_bond_site_symmetry_2
_geom_bond_publ_flag
Ni1 O4 2.0099(12) . ?
Ni1 O7 2.0486(12) 4_566 ?
Ni1 O8 2.0545(13) . ?
Ni1 O3 2.0623(12) . ?
Ni1 O5 2.0947(12) 4_666 ?
Ni1 O2 2.1294(12) 4_666 ?
Ni2 O6 2.0508(11) . ?
Ni2 O7 2.0616(12) 4_566 ?
Ni2 O9 2.0619(13) . ?
Ni2 O2 2.0777(12) 4_666 ?
Ni2 O5 2.0785(12) 1_556 ?
Ni2 O3 2.0821(12) 4_566 ?
P2 O4 1.4978(12) 2 ?
P2 O7 1.5245(12) . ?
P2 O5 1.5285(12) . ?
P2 O1 1.6083(12) . ?
P1 O6 1.5040(12) . ?
P1 O2 1.5301(12) . ?
P1 O3 1.5388(12) . ?
P1 O1 1.6048(12) . ?
O2 Ni2 2.0777(11) 4_565 ?
O2 Ni1 2.1294(12) 4_565 ?
O3 Ni2 2.0821(12) 4_665 ?
O4 P2 1.4977(12) 2_545 ?
O5 Ni2 2.0785(11) 1_554 ?
O5 Ni1 2.0947(12) 4_565 ?
O7 Ni1 2.0486(12) 4_665 ?
O7 Ni2 2.0616(12) 4_665 ?
O8 H1 0.84(3) . ?
O8 H2 0.83(3) . ?
O9 H3 0.82(4) . ?
O9 H4 0.82(4) . ?

loop_
_geom_hbond_atom_site_label_D
_geom_hbond_atom_site_label_H
_geom_hbond_atom_site_label_A
_geom_hbond_distance_DH
_geom_hbond_distance_HA
_geom_hbond_distance_DA
_geom_hbond_angle_DHA
_geom_hbond_site_symmetry_A
O8 H1 O6 0.84(3) 1.90(3) 2.7245(17) 165(3) 2_546
O8 H2 O4 0.83(3) 2.27(3) 2.9863(17) 145(3) 3_556
O9 H3 O3 0.82(4) 2.09(4) 2.8866(18) 163(3) 1_556
O9 H4 O6 0.82(4) 2.44(4) 2.9200(18) 118(3) 4_666
